data_4509916
loop_
_publ_author_name
'Harriss, Bethany I.'
'Vella-Zarb, Liana'
'Wilson, Claire'
'Evans, Ivana Radosavljevic'

_publ_section_title
;
 Furosemide Cocrystals: Structures, Hydrogen Bonding, and Implications for
 Properties
;
_journal_issue 2
_journal_name_full 'Crystal Growth &amp; Design'
_journal_page_first 783
_journal_paper_doi 10.1021/cg401662d
_journal_volume 14
_journal_year 2014
_chemical_formula_moiety 'C12 H11 Cl N2 O5 S, C12 H11 Cl N2 O5 S, C6 H6 N2 O'
_chemical_formula_sum 'C30 H28 Cl2 N6 O11 S2'
_chemical_formula_weight 783.60
_space_group_IT_number 14
_symmetry_cell_setting monoclinic
_symmetry_space_group_name_Hall '-P 2yn'
_symmetry_space_group_name_H-M 'P 1 21/n 1'
_atom_sites_solution_hydrogens difmap
_atom_sites_solution_primary direct
_cell_angle_alpha 90
_cell_angle_beta 94.353(3)
_cell_angle_gamma 90
_cell_formula_units_Z 4
_cell_length_a 5.0178(11)
_cell_length_b 38.527(8)
_cell_length_c 17.031(4)
_cell_measurement_reflns_used 0
_cell_measurement_temperature 120
_cell_measurement_theta_max 0
_cell_measurement_theta_min 0
_cell_volume 3282.9(13)
_diffrn_ambient_temperature 120
_diffrn_measured_fraction_theta_full 0.999
_diffrn_measured_fraction_theta_max 0.999
_diffrn_measurement_device Serial
_diffrn_measurement_device_type Unknown
_diffrn_measurement_method \w/2\q
_diffrn_radiation_monochromator graphite
_diffrn_radiation_type 'Mo K\a'
_diffrn_radiation_wavelength 0.71073
_diffrn_reflns_av_R_equivalents 0.085
_diffrn_reflns_limit_h_max 5
_diffrn_reflns_limit_h_min -5
_diffrn_reflns_limit_k_max 45
_diffrn_reflns_limit_k_min -45
_diffrn_reflns_limit_l_max 20
_diffrn_reflns_limit_l_min -20
_diffrn_reflns_number 24388
_diffrn_reflns_theta_full 24.969
_diffrn_reflns_theta_max 24.969
_diffrn_reflns_theta_min 1.310
_diffrn_standards_number 0
_exptl_absorpt_coefficient_mu 0.397
_exptl_absorpt_correction_type none
_exptl_crystal_colour colourless
_exptl_crystal_density_diffrn 1.585
_exptl_crystal_density_method 'not measured'
_exptl_crystal_description needle
_exptl_crystal_F_000 1615.904
_exptl_crystal_size_max 0.100
_exptl_crystal_size_mid 0.055
_exptl_crystal_size_min 0.050
_refine_diff_density_max 1.00
_refine_diff_density_min -1.06
_refine_ls_extinction_method None
_refine_ls_goodness_of_fit_ref 0.9181
_refine_ls_hydrogen_treatment mixed
_refine_ls_matrix_type full
_refine_ls_number_parameters 479
_refine_ls_number_reflns 5701
_refine_ls_number_restraints 0
_refine_ls_R_factor_all 0.1307
_refine_ls_R_factor_gt 0.0977
_refine_ls_shift/su_max 0.0002741
_refine_ls_shift/su_mean 0.0000214
_refine_ls_structure_factor_coef Fsqd
_refine_ls_weighting_details
;
 Method, part 1, Chebychev polynomial, (Watkin, 1994, Prince, 1982) 
 [weight] = 1.0/[A~0~*T~0~(x)+A~1~*T~1~(x) ... +A~n-1~]*T~n-1~(x)] 
 where A~i~ are the Chebychev coefficients listed below and x= Fcalc/Fmax 
 Method = Robust Weighting (Prince, 1982) 
 W = [weight] * [1-(deltaF/6*sigmaF)^2^]^2^ 
 A~i~ are: 
 34.1 36.7 19.4 5.52 
;
_refine_ls_weighting_scheme calc
_refine_ls_wR_factor_all 0.1369
_refine_ls_wR_factor_gt 0.1295
_refine_ls_wR_factor_ref 0.1369
_reflns_limit_h_max 5
_reflns_limit_h_min -5
_reflns_limit_k_max 45
_reflns_limit_k_min 0
_reflns_limit_l_max 20
_reflns_limit_l_min 0
_reflns_number_gt 4232
_reflns_number_total 5720
_reflns_threshold_expression I>2.0\s(I)
_oxford_diffrn_Wilson_B_factor 0.00
_oxford_diffrn_Wilson_scale 0.00
_oxford_refine_ls_r_factor_ref 0.1307
_oxford_refine_ls_scale 0.3507(4)
_oxford_reflns_number_all 5701
_oxford_reflns_threshold_expression_ref I>-10.0\s(I)
_cod_data_source_file cg401662d_si_004.cif
_cod_data_source_block global
_cod_original_cell_volume 3283.0(12)
_cod_original_sg_symbol_H-M 'P 1 21/n 1 '
_cod_database_code 4509916

loop_
_symmetry_equiv_pos_as_xyz
x,y,z
-x,-y,-z
-x+1/2,y+1/2,-z+1/2
x+1/2,-y+1/2,z+1/2

loop_
_atom_site_label
_atom_site_type_symbol
_atom_site_fract_x
_atom_site_fract_y
_atom_site_fract_z
_atom_site_U_iso_or_equiv
_atom_site_occupancy
_atom_site_adp_type
_atom_site_refinement_flags_posn
_atom_site_refinement_flags_occupancy
_atom_site_disorder_assembly
_atom_site_disorder_group
Cl1 Cl 0.8350(3) 0.35765(4) 0.72682(9) 0.0335 1.0000 Uani . . . .
C2 C 1.0435(11) 0.32147(15) 0.7404(3) 0.0241 1.0000 Uani . . . .
C3 C 1.0831(12) 0.30945(16) 0.8156(3) 0.0248 1.0000 Uani . . . .
C4 C 1.2636(11) 0.28164(14) 0.8333(3) 0.0225 1.0000 Uani . . . .
N5 N 1.2950(11) 0.26763(13) 0.9059(3) 0.0292 1.0000 Uani . . . .
C6 C 1.1626(14) 0.27905(17) 0.9743(4) 0.0350 1.0000 Uani . . . .
C7 C 1.2939(14) 0.30862(18) 1.0147(4) 0.0349 1.0000 Uani . . . .
C12 C 1.4094(12) 0.26898(15) 0.7709(3) 0.0237 1.0000 Uani . . . .
C13 C 1.6211(11) 0.24263(14) 0.7860(4) 0.0230 1.0000 Uani . . . .
O14 O 1.7507(9) 0.23429(11) 0.7243(3) 0.0284 1.0000 Uani . . . .
O15 O 1.6767(8) 0.23006(11) 0.8513(2) 0.0311 1.0000 Uani . . . .
C16 C 1.3535(11) 0.28135(15) 0.6955(3) 0.0238 1.0000 Uani . . . .
C17 C 1.1681(11) 0.30695(14) 0.6779(3) 0.0207 1.0000 Uani . . . .
S18 S 1.1159(3) 0.32050(4) 0.57852(9) 0.0236 1.0000 Uani . . . .
O19 O 1.2452(8) 0.29583(11) 0.5326(2) 0.0313 1.0000 Uani . . . .
O20 O 0.8356(8) 0.32702(10) 0.5608(2) 0.0257 1.0000 Uani . . . .
N21 N 1.2614(11) 0.35742(14) 0.5682(3) 0.0298 1.0000 Uani . . . .
Cl22 Cl -0.5804(3) 0.42960(4) 0.70833(9) 0.0285 1.0000 Uani . . . .
C23 C -0.3494(11) 0.46322(14) 0.7117(3) 0.0213 1.0000 Uani . . . .
C24 C -0.2017(11) 0.47055(14) 0.6478(3) 0.0220 1.0000 Uani . . . .
S25 S -0.2171(3) 0.44737(4) 0.55891(9) 0.0230 1.0000 Uani . . . .
C32 C -0.0165(12) 0.49738(14) 0.6557(4) 0.0245 1.0000 Uani . . . .
C33 C 0.0258(12) 0.51694(14) 0.7237(4) 0.0236 1.0000 Uani . . . .
C34 C 0.2339(12) 0.54443(15) 0.7277(4) 0.0290 1.0000 Uani . . . .
O35 O 0.3676(9) 0.54703(11) 0.6652(3) 0.0342 1.0000 Uani . . . .
O36 O 0.2743(9) 0.56339(11) 0.7864(3) 0.0352 1.0000 Uani . . . .
C37 C -0.1317(12) 0.50971(15) 0.7880(4) 0.0269 1.0000 Uani . . . .
C38 C -0.3186(12) 0.48225(15) 0.7804(4) 0.0273 1.0000 Uani . . . .
N39 N -0.0980(11) 0.52843(13) 0.8543(3) 0.0318 1.0000 Uani . . . .
C40 C -0.2472(13) 0.52405(17) 0.9227(4) 0.0335 1.0000 Uani . . . .
C41 C -0.1292(13) 0.54724(17) 0.9865(4) 0.0322 1.0000 Uani . . . .
O42 O -0.2487(10) 0.54655(14) 1.0542(3) 0.0505 1.0000 Uani . . . .
C43 C -0.1057(15) 0.5694(2) 1.1036(4) 0.0492 1.0000 Uani . . . .
C44 C 0.0934(16) 0.58377(19) 1.0684(4) 0.0453 1.0000 Uani . . . .
C45 C 0.0801(14) 0.56935(18) 0.9904(4) 0.0390 1.0000 Uani . . . .
O46 O 0.3595(8) 0.69073(10) 0.7383(2) 0.0252 1.0000 Uani . . . .
C47 C 0.2890(11) 0.67652(14) 0.6751(3) 0.0195 1.0000 Uani . . . .
N48 N 0.3973(11) 0.68391(13) 0.6083(3) 0.0250 1.0000 Uani . . . .
C49 C 0.0814(11) 0.64858(14) 0.6732(3) 0.0204 1.0000 Uani . . . .
C50 C 0.0491(12) 0.62477(16) 0.6120(4) 0.0313 1.0000 Uani . . . .
C51 C -0.1397(14) 0.59890(17) 0.6168(4) 0.0388 1.0000 Uani . . . .
N52 N -0.2918(10) 0.59611(13) 0.6769(3) 0.0291 1.0000 Uani . . . .
C53 C -0.2588(12) 0.61892(14) 0.7371(4) 0.0247 1.0000 Uani . . . .
C54 C -0.0757(12) 0.64549(15) 0.7361(3) 0.0243 1.0000 Uani . . . .
O26 O -0.299(2) 0.4127(2) 0.5703(5) 0.030(3) 0.491(11) Uiso . P 2 2
O27 O -0.159(2) 0.4119(2) 0.5776(5) 0.032(2) 0.509(11) Uiso . P 2 1
O28 O 0.0376(18) 0.4526(2) 0.5257(5) 0.024(2) 0.491(11) Uiso . P 2 2
O29 O -0.0593(18) 0.4650(2) 0.5040(5) 0.029(2) 0.509(11) Uiso . P 2 1
N30 N -0.520(2) 0.4474(3) 0.5173(6) 0.034(3) 0.509(11) Uiso . P 2 1
N31 N -0.4278(19) 0.4696(3) 0.5037(6) 0.022(3) 0.491(11) Uiso . P 2 2
O100 O 1.2435(15) 0.34055(18) 0.9863(5) 0.037(2) 0.666(16) Uiso . P 1 1
C101 C 1.404(3) 0.3634(4) 1.0291(10) 0.054(4) 0.666(16) Uiso . P 1 1
C103 C 1.482(2) 0.3092(3) 1.0748(7) 0.040(3) 0.666(16) Uiso . P 1 1
C102 C 1.544(3) 0.3454(3) 1.0862(8) 0.048(3) 0.666(16) Uiso . P 1 1
O203 O 1.569(4) 0.3120(5) 1.0343(12) 0.066(7) 0.334(16) Uiso . P 1 2
C202 C 1.635(6) 0.3455(7) 1.0652(18) 0.056(8) 0.334(16) Uiso . P 1 2
C200 C 1.177(5) 0.3424(6) 1.0257(16) 0.042(6) 0.334(16) Uiso . P 1 2
C201 C 1.401(5) 0.3624(8) 1.0579(18) 0.045(7) 0.334(16) Uiso . P 1 2
H211 H 1.179(12) 0.3763(15) 0.591(3) 0.021(16) 1.0000 Uiso . . . .
H212 H 1.473(16) 0.3577(19) 0.575(4) 0.06(2) 1.0000 Uiso . . . .
H61 H 1.1579 0.2599 1.0111 0.0410 1.0000 Uiso R . . .
H62 H 0.9795 0.2852 0.9578 0.0410 1.0000 Uiso R . . .
H3 H 0.9925 0.3195 0.8555 0.0300 1.0000 Uiso R . . .
H5 H 1.4033 0.2504 0.9124 0.0360 1.0000 Uiso R . . .
H14 H 1.864(13) 0.2221(17) 0.733(4) 0.03(2) 1.0000 Uiso . . . .
H16 H 1.4454 0.2720 0.6551 0.0290 1.0000 Uiso R . . .
H32 H 0.0833 0.5024 0.6133 0.0290 1.0000 Uiso R . . .
H35 H 0.495(13) 0.5642(18) 0.677(4) 0.039(19) 1.0000 Uiso . . . .
H38 H -0.4220 0.4771 0.8219 0.0320 1.0000 Uiso R . . .
H39 H 0.0219 0.5445 0.8561 0.0370 1.0000 Uiso R . . .
H401 H -0.2372 0.5000 0.9402 0.0400 1.0000 Uiso R . . .
H402 H -0.4336 0.5299 0.9102 0.0400 1.0000 Uiso R . . .
H43 H -0.1443 0.5742 1.1551 0.0590 1.0000 Uiso R . . .
H44 H 0.2171 0.5998 1.0899 0.0540 1.0000 Uiso R . . .
H45 H 0.1921 0.5743 0.9508 0.0460 1.0000 Uiso R . . .
H481 H 0.533(14) 0.7024(19) 0.611(4) 0.05(2) 1.0000 Uiso . . . .
H482 H 0.329(11) 0.6778(14) 0.567(3) 0.012(15) 1.0000 Uiso . . . .
H50 H 0.1521 0.6263 0.5689 0.0380 1.0000 Uiso R . . .
H51 H -0.1614 0.5828 0.5761 0.0460 1.0000 Uiso R . . .
H53 H -0.3612 0.6167 0.7801 0.0300 1.0000 Uiso R . . .
H54 H -0.0584 0.6614 0.7773 0.0300 1.0000 Uiso R . . .
H101 H 1.4168 0.3873 1.0197 0.0650 0.666(16) Uiso R P 1 1
H103 H 1.5527 0.2902 1.1033 0.0460 0.666(16) Uiso R P 1 1
H102 H 1.6545 0.3548 1.1271 0.0560 0.666(16) Uiso R P 1 1
H202 H 1.7976 0.3538 1.0859 0.0600 0.334(16) Uiso R P 1 2
H200 H 1.0013 0.3496 1.0159 0.0530 0.334(16) Uiso R P 1 2
H201 H 1.3827 0.3856 1.0704 0.0500 0.334(16) Uiso R P 1 2
H311 H -0.4944 0.4909 0.5239 0.0290 0.480(11) Uiso . P 2 2
H312 H -0.3954 0.4730 0.4499 0.0290 0.480(11) Uiso . P 2 2
H301 H -0.6094 0.4267 0.5309 0.0390 0.508(11) Uiso . P 2 1
H302 H -0.6154 0.4669 0.5364 0.0390 0.508(11) Uiso . P 2 1

loop_
_atom_site_aniso_label
_atom_site_aniso_U_11
_atom_site_aniso_U_22
_atom_site_aniso_U_33
_atom_site_aniso_U_23
_atom_site_aniso_U_13
_atom_site_aniso_U_12
Cl1 0.0382(9) 0.0271(8) 0.0345(9) -0.0002(7) -0.0015(7) 0.0176(7)
C2 0.025(3) 0.016(3) 0.030(3) -0.001(3) 0.001(3) 0.004(3)
C3 0.023(3) 0.030(3) 0.022(3) -0.002(3) 0.006(2) 0.003(3)
C4 0.023(3) 0.019(3) 0.024(3) -0.001(2) -0.003(2) -0.002(2)
N5 0.042(3) 0.019(3) 0.026(3) -0.001(2) 0.007(2) 0.008(2)
C6 0.040(4) 0.034(4) 0.031(4) 0.008(3) 0.006(3) 0.006(3)
C7 0.040(4) 0.040(4) 0.024(3) -0.002(3) 0.002(3) 0.011(3)
C12 0.024(3) 0.020(3) 0.027(3) 0.003(3) 0.000(3) 0.001(2)
C13 0.021(3) 0.019(3) 0.030(3) 0.005(3) 0.004(3) 0.001(2)
O14 0.028(3) 0.027(2) 0.030(3) 0.003(2) 0.003(2) 0.012(2)
O15 0.033(3) 0.034(2) 0.026(2) 0.009(2) -0.0024(19) 0.010(2)
C16 0.019(3) 0.025(3) 0.027(3) 0.000(3) 0.001(3) 0.002(2)
C17 0.018(3) 0.017(3) 0.026(3) 0.005(2) -0.003(2) -0.002(2)
S18 0.0218(8) 0.0254(8) 0.0228(7) 0.0021(6) -0.0027(6) 0.0017(6)
O19 0.031(2) 0.042(3) 0.021(2) 0.000(2) -0.0015(19) 0.008(2)
O20 0.020(2) 0.032(2) 0.024(2) 0.0052(19) -0.0045(17) 0.0001(18)
N21 0.031(3) 0.029(3) 0.029(3) 0.010(3) -0.002(2) -0.001(3)
Cl22 0.0289(8) 0.0220(7) 0.0348(8) -0.0010(7) 0.0040(6) -0.0050(6)
C23 0.020(3) 0.013(3) 0.031(3) 0.000(2) -0.001(3) -0.001(2)
C24 0.022(3) 0.017(3) 0.027(3) -0.003(2) 0.001(2) 0.005(2)
S25 0.0259(8) 0.0165(7) 0.0269(8) -0.0033(6) 0.0034(6) 0.0011(6)
C32 0.022(3) 0.017(3) 0.035(4) 0.001(3) 0.003(3) 0.002(2)
C33 0.024(3) 0.015(3) 0.032(3) -0.003(3) 0.004(3) 0.001(2)
C34 0.024(3) 0.020(3) 0.044(4) -0.008(3) 0.004(3) -0.001(3)
O35 0.032(3) 0.026(2) 0.045(3) -0.017(2) 0.010(2) -0.015(2)
O36 0.033(3) 0.030(3) 0.043(3) -0.014(2) 0.005(2) -0.009(2)
C37 0.029(4) 0.025(3) 0.026(3) -0.005(3) 0.001(3) 0.005(3)
C38 0.024(3) 0.028(3) 0.031(3) 0.006(3) 0.006(3) -0.002(3)
N39 0.038(3) 0.027(3) 0.031(3) -0.007(2) 0.007(2) -0.007(2)
C40 0.035(4) 0.034(4) 0.031(4) -0.007(3) 0.005(3) -0.002(3)
C41 0.033(4) 0.040(4) 0.024(3) -0.004(3) 0.006(3) 0.004(3)
O42 0.047(3) 0.067(4) 0.039(3) -0.015(3) 0.009(2) -0.009(3)
C43 0.051(5) 0.071(5) 0.025(4) -0.012(4) -0.004(3) 0.004(4)
C44 0.054(5) 0.041(4) 0.040(4) -0.008(3) -0.006(4) 0.000(4)
C45 0.047(4) 0.040(4) 0.031(4) -0.009(3) 0.009(3) -0.006(3)
O46 0.025(2) 0.025(2) 0.025(2) -0.0067(18) -0.0017(18) -0.0064(18)
C47 0.019(3) 0.015(3) 0.024(3) -0.001(2) -0.004(2) 0.002(2)
N48 0.028(3) 0.023(3) 0.023(3) -0.003(2) -0.005(2) -0.009(2)
C49 0.018(3) 0.015(3) 0.026(3) -0.002(2) -0.006(2) -0.001(2)
C50 0.030(4) 0.030(4) 0.035(4) -0.013(3) 0.011(3) -0.010(3)
C51 0.046(4) 0.029(4) 0.043(4) -0.016(3) 0.014(3) -0.015(3)
N52 0.028(3) 0.024(3) 0.035(3) -0.012(2) 0.005(2) -0.008(2)
C53 0.027(3) 0.022(3) 0.026(3) 0.002(3) 0.002(3) -0.003(3)
C54 0.030(3) 0.020(3) 0.022(3) -0.004(2) -0.003(3) -0.003(3)

loop_
_atom_type_symbol
_atom_type_scat_dispersion_real
_atom_type_scat_dispersion_imag
_atom_type_scat_Cromer_Mann_a1
_atom_type_scat_Cromer_Mann_b1
_atom_type_scat_Cromer_Mann_a2
_atom_type_scat_Cromer_Mann_b2
_atom_type_scat_Cromer_Mann_a3
_atom_type_scat_Cromer_Mann_b3
_atom_type_scat_Cromer_Mann_a4
_atom_type_scat_Cromer_Mann_b4
_atom_type_scat_Cromer_Mann_c
_atom_type_scat_source
C 0.0033 0.0016 2.3100 20.8439 1.0200 10.2075 1.5886 0.5687 0.8650 51.6512 0.2156 'International Tables Vol C 4.2.6.8 and 6.1.1.4'
H 0.0000 0.0000 0.4930 10.5109 0.3229 26.1257 0.1402 3.1424 0.0408 57.7998 0.0030 'International Tables Vol C 4.2.6.8 and 6.1.1.4'
N 0.0061 0.0033 12.2126 0.0057 3.1322 9.8933 2.0125 28.9975 1.1663 0.5826 -11.5290 'International Tables Vol C 4.2.6.8 and 6.1.1.4'
O 0.0106 0.0060 3.0485 13.2771 2.2868 5.7011 1.5463 0.3239 0.8670 32.9089 0.2508 'International Tables Vol C 4.2.6.8 and 6.1.1.4'
S 0.1246 0.1234 6.9053 1.4679 5.2034 22.2151 1.4379 0.2536 1.5863 56.1720 0.8669 'International Tables Vol C 4.2.6.8 and 6.1.1.4'
Cl 0.1484 0.1585 11.4604 0.0104 7.1964 1.1662 6.2556 18.5194 1.6455 47.7784 -9.5574 'International Tables Vol C 4.2.6.8 and 6.1.1.4'

loop_
_geom_angle_atom_site_label_1
_geom_angle_atom_site_label_2
_geom_angle_atom_site_label_3
_geom_angle
_geom_angle_publ_flag
Cl1 C2 C3 116.0(5) yes
Cl1 C2 C17 121.2(4) yes
C3 C2 C17 122.7(5) yes
C2 C3 C4 120.1(5) yes
C2 C3 H3 120.0 no
C4 C3 H3 120.0 no
C3 C4 N5 121.6(5) yes
C3 C4 C12 117.2(5) yes
N5 C4 C12 121.2(5) yes
C4 N5 C6 125.9(5) yes
C4 N5 H5 117.1 no
C6 N5 H5 117.0 no
N5 C6 C7 113.3(5) yes
N5 C6 H61 108.9 no
C7 C6 H61 108.7 no
N5 C6 H62 108.8 no
C7 C6 H62 109.1 no
H61 C6 H62 107.8 no
C6 C7 O100 118.7(6) yes
C6 C7 C103 129.7(8) yes
O100 C7 C103 111.4(8) yes
C6 C7 O203 125.8(9) yes
C6 C7 C200 126.1(11) yes
O203 C7 C200 106.8(13) yes
C4 C12 C13 120.7(5) yes
C4 C12 C16 119.9(5) yes
C13 C12 C16 119.5(5) yes
C12 C13 O14 114.9(5) yes
C12 C13 O15 122.7(5) yes
O14 C13 O15 122.4(5) yes
C13 O14 H14 114(5) no
C12 C16 C17 122.6(6) yes
C12 C16 H16 118.6 no
C17 C16 H16 118.8 no
C2 C17 C16 117.2(5) yes
C2 C17 S18 124.7(4) yes
C16 C17 S18 118.0(5) yes
C17 S18 O19 106.8(3) yes
C17 S18 O20 108.9(3) yes
O19 S18 O20 118.8(3) yes
C17 S18 N21 109.1(3) yes
O19 S18 N21 107.5(3) yes
O20 S18 N21 105.5(3) yes
S18 N21 H211 115(4) no
S18 N21 H212 117(4) no
H211 N21 H212 114(5) no
Cl22 C23 C24 121.3(4) yes
Cl22 C23 C38 117.2(5) yes
C24 C23 C38 121.5(5) yes
C23 C24 S25 125.5(4) yes
C23 C24 C32 117.9(5) yes
S25 C24 C32 116.6(5) yes
C24 S25 O27 107.5(4) yes
C24 S25 O29 109.2(4) yes
O27 S25 O29 118.8(5) yes
C24 S25 N30 110.7(4) yes
O27 S25 N30 105.4(6) yes
O29 S25 N30 105.0(5) yes
C24 S25 O26 110.9(4) yes
C24 S25 O28 106.5(4) yes
O26 S25 O28 117.2(5) yes
C24 S25 N31 102.6(4) yes
O26 S25 N31 113.5(5) yes
O28 S25 N31 104.9(5) yes
C24 C32 C33 123.0(6) yes
C24 C32 H32 118.4 no
C33 C32 H32 118.6 no
C32 C33 C34 119.2(5) yes
C32 C33 C37 118.5(5) yes
C34 C33 C37 122.3(5) yes
C33 C34 O35 114.9(5) yes
C33 C34 O36 121.8(6) yes
O35 C34 O36 123.3(5) yes
C34 O35 H35 105(4) no
C33 C37 C38 118.6(5) yes
C33 C37 N39 120.0(6) yes
C38 C37 N39 121.4(6) yes
C37 C38 C23 120.4(6) yes
C37 C38 H38 119.6 no
C23 C38 H38 119.9 no
C37 N39 C40 125.3(5) yes
C37 N39 H39 117.4 no
C40 N39 H39 117.4 no
N39 C40 C41 108.4(5) yes
N39 C40 H401 110.0 no
C41 C40 H401 109.7 no
N39 C40 H402 110.3 no
C41 C40 H402 110.0 no
H401 C40 H402 108.5 no
C40 C41 O42 115.9(6) yes
C40 C41 C45 132.6(6) yes
O42 C41 C45 111.6(6) yes
C41 O42 C43 105.4(6) yes
O42 C43 C44 111.5(6) yes
O42 C43 H43 124.4 no
C44 C43 H43 124.1 no
C43 C44 C45 105.8(7) yes
C43 C44 H44 127.1 no
C45 C44 H44 127.1 no
C44 C45 C41 105.7(6) yes
C44 C45 H45 127.0 no
C41 C45 H45 127.3 no
O46 C47 N48 122.9(5) yes
O46 C47 C49 119.4(5) yes
N48 C47 C49 117.7(5) yes
C47 N48 H481 117(4) no
C47 N48 H482 121(4) no
H481 N48 H482 120(6) no
C47 C49 C50 122.2(5) yes
C47 C49 C54 118.8(5) yes
C50 C49 C54 118.9(5) yes
C49 C50 C51 118.3(6) yes
C49 C50 H50 120.7 no
C51 C50 H50 121.0 no
C50 C51 N52 122.7(6) yes
C50 C51 H51 118.6 no
N52 C51 H51 118.7 no
C51 N52 C53 119.2(5) yes
N52 C53 C54 121.2(6) yes
N52 C53 H53 119.6 no
C54 C53 H53 119.2 no
C49 C54 C53 119.6(5) yes
C49 C54 H54 120.0 no
C53 C54 H54 120.3 no
S25 N30 H301 109.6 no
S25 N30 H302 108.9 no
H301 N30 H302 108.7 no
S25 N31 H311 118.4 no
S25 N31 H312 119.0 no
H311 N31 H312 108.6 no
C7 O100 C101 108.2(9) yes
O100 C101 C102 107.9(13) yes
O100 C101 H101 126.0 no
C102 C101 H101 126.1 no
C7 C103 C102 104.6(10) yes
C7 C103 H103 127.1 no
C102 C103 H103 128.3 no
C103 C102 C101 107.8(12) yes
C103 C102 H102 126.0 no
C101 C102 H102 126.2 no
C7 O203 C202 111.6(18) yes
O203 C202 C201 103(2) yes
O203 C202 H202 129.2 no
C201 C202 H202 127.4 no
C7 C200 C201 102.6(20) yes
C7 C200 H200 129.5 no
C201 C200 H200 127.8 no
C200 C201 C202 115(3) yes
C200 C201 H201 121.2 no
C202 C201 H201 123.4 no

loop_
_geom_bond_atom_site_label_1
_geom_bond_atom_site_label_2
_geom_bond_distance
_geom_bond_publ_flag
Cl1 C2 1.748(6) yes
C2 C3 1.362(8) yes
C2 C17 1.392(8) yes
C3 C4 1.420(8) yes
C3 H3 0.931 no
C4 N5 1.348(7) yes
C4 C12 1.420(8) yes
N5 C6 1.452(8) yes
N5 H5 0.860 no
C6 C7 1.462(9) yes
C6 H61 0.968 no
C6 H62 0.970 no
C7 O100 1.339(9) yes
C7 C103 1.339(13) yes
C7 O203 1.40(2) yes
C7 C200 1.45(2) yes
C12 C13 1.478(8) yes
C12 C16 1.379(8) yes
C13 O14 1.317(7) yes
C13 O15 1.225(7) yes
O14 H14 0.74(6) no
C16 C17 1.373(8) yes
C16 H16 0.929 no
C17 S18 1.772(6) yes
S18 O19 1.419(4) yes
S18 O20 1.438(4) yes
S18 N21 1.614(5) yes
N21 H211 0.94(6) no
N21 H212 1.06(8) no
Cl22 C23 1.736(6) yes
C23 C24 1.392(8) yes
C23 C38 1.379(8) yes
C24 S25 1.755(6) yes
C24 C32 1.389(8) yes
S25 O27 1.428(9) yes
S25 O29 1.440(9) yes
S25 N30 1.629(11) yes
S25 O26 1.415(9) yes
S25 O28 1.450(8) yes
S25 N31 1.608(10) yes
C32 C33 1.385(8) yes
C32 H32 0.930 no
C33 C34 1.485(8) yes
C33 C37 1.426(8) yes
C34 O35 1.304(8) yes
C34 O36 1.242(7) yes
O35 H35 0.93(7) no
C37 C38 1.413(8) yes
C37 N39 1.340(7) yes
C38 H38 0.929 no
N39 C40 1.441(8) yes
N39 H39 0.861 no
C40 C41 1.494(9) yes
C40 H401 0.972 no
C40 H402 0.970 no
C41 O42 1.340(7) yes
C41 C45 1.350(9) yes
O42 C43 1.380(8) yes
C43 C44 1.325(10) yes
C43 H43 0.931 no
C44 C45 1.438(9) yes
C44 H44 0.930 no
C45 H45 0.930 no
O46 C47 1.235(6) yes
C47 N48 1.329(7) yes
C47 C49 1.497(7) yes
N48 H481 0.98(7) no
N48 H482 0.79(6) no
C49 C50 1.388(8) yes
C49 C54 1.382(8) yes
C50 C51 1.382(8) yes
C50 H50 0.931 no
C51 N52 1.327(8) yes
C51 H51 0.929 no
N52 C53 1.350(7) yes
C53 C54 1.376(8) yes
C53 H53 0.930 no
C54 H54 0.932 no
N30 H301 0.949 no
N30 H302 0.961 no
N31 H311 0.959 no
N31 H312 0.951 no
O100 C101 1.367(16) yes
C101 C102 1.35(2) yes
C101 H101 0.938 no
C103 C102 1.440(17) yes
C103 H103 0.932 no
C102 H102 0.929 no
O203 C202 1.42(3) yes
C202 C201 1.34(4) yes
C202 H202 0.923 no
C200 C201 1.44(3) yes
C200 H200 0.926 no
C201 H201 0.922 no

loop_
_geom_hbond_atom_site_label_D
_geom_hbond_atom_site_label_H
_geom_hbond_atom_site_label_A
_geom_hbond_site_symmetry_A
_geom_hbond_angle_DHA
_geom_hbond_distance_DH
_geom_hbond_distance_HA
_geom_hbond_distance_DA
_geom_hbond_publ_flag
O14 H14 O46 3_746 176(7) 0.74(6) 1.88(7) 2.619(12) yes
N48 H481 O15 3_756 160(6) 0.98(7) 1.88(7) 2.825(12) yes
O35 H35 N52 1_655 167(6) 0.93(7) 1.63(7) 2.546(12) yes
N48 H482 O20 2_666 166(5) 0.80(6) 2.27(7) 3.053(12) yes
